data_4065827
loop_
_publ_author_name
'Kahnes, Marcel'
'G\"orls, Helmar'
'Gonz\'alez, Leticia'
'Westerhausen, Matthias'

_publ_section_title
;
 Synthesis and Catalytic Reactivity of
 Bis(alkylzinc)-hydride-di(2-pyridylmethyl)amides
;
_journal_issue 14
_journal_name_full Organometallics
_journal_page_first 3098
_journal_paper_doi 10.1021/om100153z
_journal_volume 29
_journal_year 2010
_chemical_formula_moiety 'C17 H25 N3 O Zn2'
_chemical_formula_sum 'C17 H25 N3 O Zn2'
_chemical_formula_weight 418.14
_chemical_name_systematic
; 
 ? 
;
_space_group_IT_number 54
_symmetry_cell_setting orthorhombic
_symmetry_space_group_name_Hall '-P 2a 2ac'
_symmetry_space_group_name_H-M 'P c c a'
_atom_sites_solution_hydrogens geom
_atom_sites_solution_primary direct
_atom_sites_solution_secondary difmap
_audit_creation_method SHELXL-97
_cell_angle_alpha 90.00
_cell_angle_beta 90.00
_cell_angle_gamma 90.00
_cell_formula_units_Z 8
_cell_length_a 26.6205(5)
_cell_length_b 8.40910(10)
_cell_length_c 16.9137(3)
_cell_measurement_reflns_used 23510
_cell_measurement_temperature 183(2)
_cell_measurement_theta_max 27.49
_cell_measurement_theta_min 2.85
_cell_volume 3786.21(11)
_computing_cell_refinement DENZO
_computing_data_collection COLLECT
_computing_data_reduction DENZO
_computing_molecular_graphics SHELXTL/PC
_computing_publication_material SHELXL-97
_computing_structure_refinement 'SHELXL-97 (Sheldrick, 1997)'
_computing_structure_solution 'SHELXS-97 (Sheldrick, 1990)'
_diffrn_ambient_temperature 183(2)
_diffrn_measured_fraction_theta_full 0.998
_diffrn_measured_fraction_theta_max 0.998
_diffrn_measurement_device_type KappaCCD
_diffrn_measurement_method 'phi- + omega-scan'
_diffrn_radiation_monochromator graphite
_diffrn_radiation_source 'fine-focus sealed tube'
_diffrn_radiation_type MoK\a
_diffrn_radiation_wavelength 0.71073
_diffrn_reflns_av_R_equivalents 0.0404
_diffrn_reflns_av_sigmaI/netI 0.0286
_diffrn_reflns_limit_h_max 34
_diffrn_reflns_limit_h_min -34
_diffrn_reflns_limit_k_max 10
_diffrn_reflns_limit_k_min -10
_diffrn_reflns_limit_l_max 21
_diffrn_reflns_limit_l_min -20
_diffrn_reflns_number 23510
_diffrn_reflns_theta_full 27.49
_diffrn_reflns_theta_max 27.49
_diffrn_reflns_theta_min 2.85
_exptl_absorpt_coefficient_mu 2.540
_exptl_absorpt_correction_type none
_exptl_crystal_colour colourless
_exptl_crystal_density_diffrn 1.467
_exptl_crystal_density_method 'not measured'
_exptl_crystal_description prism
_exptl_crystal_F_000 1728
_exptl_crystal_size_max 0.04
_exptl_crystal_size_mid 0.04
_exptl_crystal_size_min 0.04
_refine_diff_density_max 0.429
_refine_diff_density_min -0.420
_refine_diff_density_rms 0.060
_refine_ls_extinction_method none
_refine_ls_goodness_of_fit_ref 1.016
_refine_ls_hydrogen_treatment constr
_refine_ls_matrix_type full
_refine_ls_number_parameters 209
_refine_ls_number_reflns 4334
_refine_ls_number_restraints 0
_refine_ls_restrained_S_all 1.016
_refine_ls_R_factor_all 0.0531
_refine_ls_R_factor_gt 0.0352
_refine_ls_shift/su_max 0.014
_refine_ls_shift/su_mean 0.000
_refine_ls_structure_factor_coef Fsqd
_refine_ls_weighting_details 'calc w=1/[\s^2^(Fo^2^)+(0.0475P)^2^+2.0010P] where P=(Fo^2^+2Fc^2^)/3'
_refine_ls_weighting_scheme calc
_refine_ls_wR_factor_gt 0.0854
_refine_ls_wR_factor_ref 0.0931
_reflns_number_gt 3341
_reflns_number_total 4334
_reflns_threshold_expression >2sigma(I)
_cod_data_source_file om100153z_si_002.cif
_cod_data_source_block FO3853
_cod_depositor_comments
;
The following automatic conversions were performed:

'_exptl_absorpt_correction_type' value 'NONE' changed to 'none'
according to /home/saulius/struct/CIF-dictionaries/cif_core.dic
dictionary named 'cif_core.dic' version 2.4.1 from 2010-06-29.

Automatic conversion script
Id: cif_fix_values 1715 2011-07-08 13:25:40Z adriana 
;
_cod_original_sg_symbol_H-M 'P cca'
_cod_database_code 4065827

loop_
_symmetry_equiv_pos_as_xyz
'x, y, z'
'-x+1/2, -y, z'
'-x, y, -z+1/2'
'x+1/2, -y, -z+1/2'
'-x, -y, -z'
'x-1/2, y, -z'
'x, -y, z-1/2'
'-x-1/2, y, z-1/2'

loop_
_atom_site_label
_atom_site_type_symbol
_atom_site_fract_x
_atom_site_fract_y
_atom_site_fract_z
_atom_site_U_iso_or_equiv
_atom_site_adp_type
_atom_site_occupancy
_atom_site_symmetry_multiplicity
_atom_site_calc_flag
_atom_site_refinement_flags
_atom_site_disorder_assembly
_atom_site_disorder_group
Zn1 Zn 0.414059(12) 0.30801(4) 0.058554(18) 0.04180(11) Uani 1 1 d . A .
Zn2 Zn 0.340913(12) 0.12566(4) 0.151535(16) 0.04520(11) Uani 1 1 d . A .
O1 O 0.37657(8) 0.3348(3) 0.15985(12) 0.0637(6) Uani 1 1 d . . .
N1 N 0.47215(9) 0.1583(3) 0.10346(13) 0.0445(5) Uani 1 1 d . . .
N2 N 0.37919(9) 0.0914(3) 0.04761(12) 0.0473(6) Uani 1 1 d . . .
N3 N 0.28375(9) 0.1980(3) 0.07106(12) 0.0485(6) Uani 1 1 d . . .
C1 C 0.51354(11) 0.1997(4) 0.14418(16) 0.0525(7) Uani 1 1 d . A .
H1A H 0.5202 0.3095 0.1520 0.063 Uiso 1 1 calc R . .
C2 C 0.54667(14) 0.0902(5) 0.1751(2) 0.0725(10) Uani 1 1 d . . .
H2A H 0.5751 0.1229 0.2050 0.087 Uiso 1 1 calc R A .
C3 C 0.53727(17) -0.0672(6) 0.1613(3) 0.0912(15) Uani 1 1 d . A .
H3A H 0.5599 -0.1458 0.1802 0.109 Uiso 1 1 calc R . .
C4 C 0.49532(18) -0.1112(4) 0.1202(2) 0.0819(13) Uani 1 1 d . . .
H4A H 0.4885 -0.2206 0.1111 0.098 Uiso 1 1 calc R A .
C5 C 0.46250(13) 0.0046(3) 0.09157(17) 0.0539(8) Uani 1 1 d . A .
C6 C 0.41651(14) -0.0349(4) 0.04467(19) 0.0623(9) Uani 1 1 d . A .
H6A H 0.4262 -0.0540 -0.0111 0.075 Uiso 1 1 calc R . .
H6B H 0.4015 -0.1342 0.0655 0.075 Uiso 1 1 calc R . .
C7 C 0.34365(13) 0.0776(4) -0.01816(17) 0.0631(9) Uani 1 1 d . A .
H7A H 0.3348 -0.0357 -0.0258 0.076 Uiso 1 1 calc R . .
H7B H 0.3600 0.1158 -0.0672 0.076 Uiso 1 1 calc R . .
C8 C 0.29703(13) 0.1703(4) -0.00440(15) 0.0551(8) Uani 1 1 d . A .
C9 C 0.26664(19) 0.2257(5) -0.06606(18) 0.0769(12) Uani 1 1 d . . .
H9A H 0.2761 0.2071 -0.1194 0.092 Uiso 1 1 calc R A .
C10 C 0.2236(2) 0.3063(5) -0.0495(2) 0.0887(14) Uani 1 1 d . A .
H10A H 0.2029 0.3435 -0.0913 0.106 Uiso 1 1 calc R . .
C11 C 0.20993(15) 0.3340(5) 0.0281(2) 0.0781(11) Uani 1 1 d . . .
H11A H 0.1801 0.3906 0.0408 0.094 Uiso 1 1 calc R A .
C12 C 0.24149(13) 0.2758(4) 0.08686(19) 0.0603(8) Uani 1 1 d . A .
H12A H 0.2324 0.2923 0.1406 0.072 Uiso 1 1 calc R . .
C13 C 0.42611(12) 0.4747(4) -0.02115(18) 0.0563(7) Uani 1 1 d . . .
H13A H 0.4618 0.5033 -0.0212 0.084 Uiso 1 1 calc R A .
H13B H 0.4060 0.5688 -0.0083 0.084 Uiso 1 1 calc R . .
H13C H 0.4166 0.4350 -0.0735 0.084 Uiso 1 1 calc R . .
C14 C 0.32542(12) -0.0086(4) 0.24385(16) 0.0558(7) Uani 1 1 d . . .
H14A H 0.2913 -0.0514 0.2387 0.084 Uiso 1 1 calc R A .
H14B H 0.3277 0.0553 0.2922 0.084 Uiso 1 1 calc R . .
H14C H 0.3495 -0.0966 0.2466 0.084 Uiso 1 1 calc R . .
C15 C 0.3673(3) 0.4784(8) 0.1949(4) 0.061(2) Uiso 0.539(12) 1 d P A 1
H15A H 0.3504 0.5473 0.1547 0.073 Uiso 0.539(12) 1 calc PR A 1
C15A C 0.3827(3) 0.4232(9) 0.2297(5) 0.057(2) Uiso 0.461(12) 1 d P A 2
H15B H 0.3992 0.3514 0.2690 0.069 Uiso 0.461(12) 1 calc PR A 2
C16 C 0.4176(2) 0.5563(5) 0.2154(3) 0.1115(18) Uani 1 1 d . . .
H16A H 0.4387 0.5606 0.1680 0.167 Uiso 0.539(12) 1 calc PR A 1
H16B H 0.4346 0.4939 0.2563 0.167 Uiso 0.539(12) 1 calc PR A 1
H16C H 0.4117 0.6645 0.2349 0.167 Uiso 0.539(12) 1 calc PR A 1
H16D H 0.4350 0.5399 0.1650 0.167 Uiso 0.461(12) 1 calc PR A 2
H16E H 0.4423 0.5613 0.2583 0.167 Uiso 0.461(12) 1 calc PR A 2
H16F H 0.3987 0.6563 0.2133 0.167 Uiso 0.461(12) 1 calc PR A 2
C17 C 0.33430(19) 0.4701(6) 0.2633(2) 0.1076(17) Uani 1 1 d . . .
H17A H 0.3024 0.4208 0.2480 0.161 Uiso 0.539(12) 1 calc PR A 1
H17B H 0.3280 0.5777 0.2833 0.161 Uiso 0.539(12) 1 calc PR A 1
H17C H 0.3503 0.4063 0.3048 0.161 Uiso 0.539(12) 1 calc PR A 1
H17D H 0.3282 0.5828 0.2522 0.161 Uiso 0.461(12) 1 calc PR A 2
H17E H 0.3348 0.4530 0.3206 0.161 Uiso 0.461(12) 1 calc PR A 2
H17F H 0.3075 0.4059 0.2396 0.161 Uiso 0.461(12) 1 calc PR A 2

loop_
_atom_site_aniso_label
_atom_site_aniso_U_11
_atom_site_aniso_U_22
_atom_site_aniso_U_33
_atom_site_aniso_U_23
_atom_site_aniso_U_13
_atom_site_aniso_U_12
Zn1 0.04099(19) 0.03736(17) 0.04705(19) -0.00418(13) 0.00722(13) -0.00537(12)
Zn2 0.0430(2) 0.0610(2) 0.03160(16) -0.00607(13) 0.00556(12) -0.01254(14)
O1 0.0596(13) 0.0692(13) 0.0624(13) -0.0381(11) 0.0234(10) -0.0252(11)
N1 0.0513(14) 0.0414(12) 0.0408(12) 0.0064(9) 0.0130(10) 0.0030(10)
N2 0.0533(15) 0.0486(13) 0.0400(11) -0.0132(10) 0.0127(10) -0.0170(11)
N3 0.0513(15) 0.0597(15) 0.0345(11) 0.0021(10) 0.0008(10) -0.0199(12)
C1 0.0489(18) 0.0613(18) 0.0473(15) 0.0098(13) 0.0112(13) 0.0077(14)
C2 0.057(2) 0.098(3) 0.0626(19) 0.034(2) 0.0143(16) 0.0240(19)
C3 0.078(3) 0.092(3) 0.104(3) 0.058(3) 0.040(3) 0.041(2)
C4 0.098(3) 0.0471(18) 0.101(3) 0.0267(19) 0.058(3) 0.0229(19)
C5 0.067(2) 0.0429(15) 0.0520(16) 0.0063(13) 0.0317(15) 0.0017(14)
C6 0.089(3) 0.0386(15) 0.0595(18) -0.0121(13) 0.0316(17) -0.0108(15)
C7 0.081(2) 0.070(2) 0.0386(15) -0.0182(14) 0.0126(15) -0.0303(18)
C8 0.071(2) 0.0622(18) 0.0322(13) 0.0018(12) -0.0027(13) -0.0365(16)
C9 0.105(3) 0.087(3) 0.0394(16) 0.0127(16) -0.0172(18) -0.047(3)
C10 0.109(4) 0.091(3) 0.067(2) 0.029(2) -0.041(2) -0.037(3)
C11 0.064(2) 0.078(2) 0.092(3) 0.023(2) -0.024(2) -0.0143(18)
C12 0.055(2) 0.073(2) 0.0527(16) 0.0085(16) -0.0047(15) -0.0145(16)
C13 0.0584(19) 0.0491(16) 0.0614(18) 0.0105(14) 0.0007(15) 0.0049(14)
C14 0.0521(17) 0.074(2) 0.0411(14) 0.0052(14) -0.0011(13) -0.0040(15)
C16 0.159(5) 0.079(3) 0.097(3) -0.037(3) 0.010(3) -0.051(3)
C17 0.139(4) 0.109(3) 0.075(3) -0.024(2) 0.049(3) 0.013(3)

loop_
_atom_type_symbol
_atom_type_description
_atom_type_scat_dispersion_real
_atom_type_scat_dispersion_imag
_atom_type_scat_source
C C 0.0033 0.0016 'International Tables Vol C Tables 4.2.6.8 and 6.1.1.4'
H H 0.0000 0.0000 'International Tables Vol C Tables 4.2.6.8 and 6.1.1.4'
N N 0.0061 0.0033 'International Tables Vol C Tables 4.2.6.8 and 6.1.1.4'
O O 0.0106 0.0060 'International Tables Vol C Tables 4.2.6.8 and 6.1.1.4'
Zn Zn 0.2839 1.4301 'International Tables Vol C Tables 4.2.6.8 and 6.1.1.4'

loop_
_geom_angle_atom_site_label_1
_geom_angle_atom_site_label_2
_geom_angle_atom_site_label_3
_geom_angle
C13 Zn1 O1 126.03(12)
C13 Zn1 N2 130.01(12)
O1 Zn1 N2 87.22(8)
C13 Zn1 N1 123.02(11)
O1 Zn1 N1 97.10(9)
N2 Zn1 N1 80.58(10)
C13 Zn1 Zn2 147.77(10)
O1 Zn1 Zn2 42.89(6)
N2 Zn1 Zn2 44.34(6)
N1 Zn1 Zn2 88.96(6)
C14 Zn2 O1 123.14(11)
C14 Zn2 N2 134.60(12)
O1 Zn2 N2 87.03(8)
C14 Zn2 N3 121.37(11)
O1 Zn2 N3 97.61(10)
N2 Zn2 N3 81.23(9)
C14 Zn2 Zn1 149.62(9)
O1 Zn2 Zn1 42.67(5)
N2 Zn2 Zn1 44.36(6)
N3 Zn2 Zn1 88.98(6)
C15 O1 C15A 35.8(3)
C15 O1 Zn1 124.2(3)
C15A O1 Zn1 136.4(3)
C15 O1 Zn2 136.0(3)
C15A O1 Zn2 125.3(3)
Zn1 O1 Zn2 94.44(8)
C5 N1 C1 119.1(3)
C5 N1 Zn1 112.2(2)
C1 N1 Zn1 128.55(19)
C6 N2 C7 110.9(2)
C6 N2 Zn2 118.08(19)
C7 N2 Zn2 109.94(18)
C6 N2 Zn1 110.00(18)
C7 N2 Zn1 115.5(2)
Zn2 N2 Zn1 91.30(8)
C12 N3 C8 119.9(3)
C12 N3 Zn2 128.10(19)
C8 N3 Zn2 111.7(2)
N1 C1 C2 123.1(3)
N1 C1 H1A 118.5
C2 C1 H1A 118.5
C3 C2 C1 117.7(4)
C3 C2 H2A 121.2
C1 C2 H2A 121.2
C2 C3 C4 119.9(3)
C2 C3 H3A 120.0
C4 C3 H3A 120.0
C3 C4 C5 119.9(4)
C3 C4 H4A 120.0
C5 C4 H4A 120.0
N1 C5 C4 120.3(3)
N1 C5 C6 116.9(3)
C4 C5 C6 122.8(3)
N2 C6 C5 112.2(2)
N2 C6 H6A 109.2
C5 C6 H6A 109.2
N2 C6 H6B 109.2
C5 C6 H6B 109.2
H6A C6 H6B 107.9
N2 C7 C8 112.3(2)
N2 C7 H7A 109.1
C8 C7 H7A 109.1
N2 C7 H7B 109.1
C8 C7 H7B 109.1
H7A C7 H7B 107.9
N3 C8 C9 119.8(4)
N3 C8 C7 117.4(3)
C9 C8 C7 122.8(3)
C10 C9 C8 119.9(3)
C10 C9 H9A 120.0
C8 C9 H9A 120.0
C9 C10 C11 120.1(4)
C9 C10 H10A 119.9
C11 C10 H10A 119.9
C10 C11 C12 117.4(4)
C10 C11 H11A 121.3
C12 C11 H11A 121.3
N3 C12 C11 122.8(3)
N3 C12 H12A 118.6
C11 C12 H12A 118.6
Zn1 C13 H13A 109.5
Zn1 C13 H13B 109.5
H13A C13 H13B 109.5
Zn1 C13 H13C 109.5
H13A C13 H13C 109.5
H13B C13 H13C 109.5
Zn2 C14 H14A 109.5
Zn2 C14 H14B 109.5
H14A C14 H14B 109.5
Zn2 C14 H14C 109.5
H14A C14 H14C 109.5
H14B C14 H14C 109.5
O1 C15 C17 114.3(5)
O1 C15 C16 108.5(5)
C17 C15 C16 111.7(5)
O1 C15 H15A 107.3
C17 C15 H15A 107.3
C16 C15 H15A 107.3
O1 C15A C17 111.6(6)
O1 C15A C16 109.7(5)
C17 C15A C16 114.5(6)
O1 C15A H15B 106.9
C17 C15A H15B 106.9
C16 C15A H15B 106.9
C15A C16 C15 32.9(3)
C15A C16 H16A 121.6
C15 C16 H16A 109.5
C15A C16 H16B 76.6
C15 C16 H16B 109.5
H16A C16 H16B 109.5
C15A C16 H16C 123.2
C15 C16 H16C 109.5
H16A C16 H16C 109.5
H16B C16 H16C 109.5
C15A C16 H16D 109.5
C15 C16 H16D 99.0
H16A C16 H16D 12.1
H16B C16 H16D 108.8
H16C C16 H16D 120.0
C15A C16 H16E 109.5
C15 C16 H16E 140.5
H16A C16 H16E 102.7
H16B C16 H16E 35.9
H16C C16 H16E 79.6
H16D C16 H16E 109.5
C15A C16 H16F 109.5
C15 C16 H16F 84.9
H16A C16 H16F 103.6
H16B C16 H16F 136.1
H16C C16 H16F 30.0
H16D C16 H16F 109.5
H16E C16 H16F 109.5
C15 C17 C15A 34.0(3)
C15 C17 H17A 109.5
C15A C17 H17A 123.1
C15 C17 H17B 109.5
C15A C17 H17B 122.3
H17A C17 H17B 109.5
C15 C17 H17C 109.5
C15A C17 H17C 75.4
H17A C17 H17C 109.5
H17B C17 H17C 109.5
C15 C17 H17D 84.4
C15A C17 H17D 109.5
H17A C17 H17D 102.4
H17B C17 H17D 31.2
H17C C17 H17D 137.6
C15 C17 H17E 141.8
C15A C17 H17E 109.5
H17A C17 H17E 102.2
H17B C17 H17E 78.3
H17C C17 H17E 37.4
H17D C17 H17E 109.5
C15 C17 H17F 98.1
C15A C17 H17F 109.5
H17A C17 H17F 13.6
H17B C17 H17F 121.6
H17C C17 H17F 107.9
H17D C17 H17F 109.5
H17E C17 H17F 109.5

loop_
_geom_bond_atom_site_label_1
_geom_bond_atom_site_label_2
_geom_bond_distance
Zn1 C13 1.971(3)
Zn1 O1 1.9956(19)
Zn1 N2 2.053(2)
Zn1 N1 2.134(2)
Zn1 Zn2 2.9353(4)
Zn2 C14 1.971(3)
Zn2 O1 2.004(2)
Zn2 N2 2.052(2)
Zn2 N3 2.130(2)
O1 C15 1.367(6)
O1 C15A 1.405(7)
N1 C5 1.333(4)
N1 C1 1.345(4)
N2 C6 1.455(4)
N2 C7 1.465(4)
N3 C12 1.328(4)
N3 C8 1.345(3)
C1 C2 1.378(4)
C1 H1A 0.9500
C2 C3 1.367(6)
C2 H2A 0.9500
C3 C4 1.366(6)
C3 H3A 0.9500
C4 C5 1.395(5)
C4 H4A 0.9500
C5 C6 1.496(5)
C6 H6A 0.9900
C6 H6B 0.9900
C7 C8 1.484(5)
C7 H7A 0.9900
C7 H7B 0.9900
C8 C9 1.400(5)
C9 C10 1.361(6)
C9 H9A 0.9500
C10 C11 1.381(6)
C10 H10A 0.9500
C11 C12 1.391(5)
C11 H11A 0.9500
C12 H12A 0.9500
C13 H13A 0.9800
C13 H13B 0.9800
C13 H13C 0.9800
C14 H14A 0.9800
C14 H14B 0.9800
C14 H14C 0.9800
C15 C17 1.454(7)
C15 C16 1.531(8)
C15 H15A 1.0000
C15A C17 1.462(8)
C15A C16 1.475(8)
C15A H15B 1.0000
C16 H16A 0.9800
C16 H16B 0.9800
C16 H16C 0.9800
C16 H16D 0.9800
C16 H16E 0.9800
C16 H16F 0.9800
C17 H17A 0.9800
C17 H17B 0.9800
C17 H17C 0.9800
C17 H17D 0.9800
C17 H17E 0.9800
C17 H17F 0.9800
